data_1001813
loop_
_publ_author_name
'Borel, M M'
'Leclaire, A'
'Chardon, J'
'Provost, J'
'Rebbah, H'
'Raveau, B'

_publ_section_title
;
A V(IV) tetraphosphate with a tunnel structure K2 (V O)2 P4 O13
;
_journal_coden_ASTM JSSCBI
_journal_name_full 'Journal of Solid State Chemistry'
_journal_page_first 41
_journal_page_last 46
_journal_paper_doi 10.1006/jssc.1997.7404
_journal_volume 132
_journal_year 1997
_chemical_formula_structural 'K2 (V2 P4 O15)'
_chemical_formula_sum 'K2 O15 P4 V2'
_chemical_name_systematic
;
Dipotassium tecto-divanado(IV)tetraphosphate(V)
;
_space_group_IT_number 61
_symmetry_cell_setting orthorhombic
_symmetry_Int_Tables_number 61
_symmetry_space_group_name_Hall '-P 2ac 2ab'
_symmetry_space_group_name_H-M 'P b c a'
_cell_angle_alpha 90
_cell_angle_beta 90
_cell_angle_gamma 90
_cell_formula_units_Z 8
_cell_length_a 22.181(2)
_cell_length_b 11.564(1)
_cell_length_c 9.548(1)
_cell_volume 2449.1
_refine_ls_R_factor_all 0.043
_cod_database_code 1001813

loop_
_symmetry_equiv_pos_as_xyz
x,y,z
1/2+x,1/2-y,-z
-x,1/2+y,1/2-z
1/2-x,-y,1/2+z
-x,-y,-z
1/2-x,1/2+y,z
x,1/2-y,1/2+z
1/2+x,y,1/2-z

loop_
_atom_site_label
_atom_site_type_symbol
_atom_site_symmetry_multiplicity
_atom_site_Wyckoff_symbol
_atom_site_fract_x
_atom_site_fract_y
_atom_site_fract_z
_atom_site_occupancy
_atom_site_attached_hydrogens
_atom_site_calc_flag
V1 V4+ 8 c 0.0304(1) 0.1198(2) 0.2578(2) 1. 0 d
V2 V4+ 8 c 0.22498(9) -0.0687(2) -0.0163(2) 1. 0 d
P1 P5+ 8 c 0.0299(1) 0.3814(3) 0.1254(3) 1. 0 d
P2 P5+ 8 c 0.1131(1) 0.5596(2) 0.2191(3) 1. 0 d
P3 P5+ 8 c 0.3086(1) 0.1510(2) -0.0201(3) 1. 0 d
P4 P5+ 8 c 0.1675(1) 0.0270(2) 0.2708(3) 1. 0 d
K1 K1+ 8 c -0.0619(1) 0.1544(2) -0.0661(3) 1. 0 d
K2 K1+ 8 c 0.1351(1) 0.1998(2) -0.0365(3) 1. 0 d
O1 O2- 8 c 0.0361(4) 0.0856(6) 0.0959(7) 1. 0 d
O2 O2- 8 c 0.0204(3) -0.0394(6) 0.3326(7) 1. 0 d
O3 O2- 8 c 0.1190(3) 0.1151(6) 0.2973(7) 1. 0 d
O4 O2- 8 c 0.0416(3) 0.2917(6) 0.2393(8) 1. 0 d
O5 O2- 8 c -0.0608(3) 0.1418(5) 0.2559(8) 1. 0 d
O6 O2- 8 c 0.0239(3) 0.1714(5) 0.4821(7) 1. 0 d
O7 O2- 8 c 0.2759(3) 0.8834(7) 0.0824(7) 1. 0 d
O8 O2- 8 c 0.2712(3) -0.0729(6) 0.8050(7) 1. 0 d
O9 O2- 8 c 0.1626(3) -0.0253(6) 0.1262(8) 1. 0 d
O10 O2- 8 c 0.1839(3) 0.7760(6) -0.0516(8) 1. 0 d
O11 O2- 8 c 0.2459(3) 0.1038(5) -0.0141(7) 1. 0 d
O12 O2- 8 c 0.1446(3) -0.0163(6) 0.8443(7) 1. 0 d
O13 O2- 8 c 0.0915(3) 0.4573(6) 0.1211(8) 1. 0 d
O14 O2- 8 c 0.3410(3) 0.1299(7) 0.1257(8) 1. 0 d
O15 O2- 8 c 0.3470(3) 0.0796(6) 0.8751(8) 1. 0 d

loop_
_atom_type_symbol
_atom_type_oxidation_number
V4+ 4.000
P5+ 5.000
K1+ 1.000
O2- -2.000
